data_7239251
loop_
_publ_author_name
'Shankar, Krapa'
'Das, Babulal'
'Baruah, Jubaraj B.'

_publ_section_title
;
 Organic cations controlling the nuclearity of copper(ii)
 2,5-pyridinedicarboxylates
;
_journal_issue 48
_journal_name_full 'RSC Advances'
_journal_page_first 26220
_journal_paper_doi 10.1039/c3ra44008g
_journal_volume 3
_journal_year 2013
_chemical_formula_sum 'C19 H26 Cu N4 O10'
_chemical_formula_weight 533.98
_space_group_IT_number 2
_space_group_name_Hall '-P 1'
_space_group_name_H-M_alt 'P -1'
_symmetry_cell_setting triclinic
_symmetry_space_group_name_H-M 'P -1'
_atom_sites_solution_hydrogens geom
_atom_sites_solution_primary direct
_atom_sites_solution_secondary difmap
_audit_creation_method SHELXL-97
_cell_angle_alpha 73.9280(10)
_cell_angle_beta 89.5720(10)
_cell_angle_gamma 79.7710(10)
_cell_formula_units_Z 2
_cell_length_a 7.3437(2)
_cell_length_b 10.6541(2)
_cell_length_c 15.0967(3)
_cell_measurement_temperature 296(2)
_cell_volume 1115.88(4)
_computing_cell_refinement 'Bruker SMART'
_computing_data_collection 'Bruker SMART'
_computing_data_reduction 'Bruker SAINT'
_computing_molecular_graphics 'Bruker SHELXTL'
_computing_publication_material 'Bruker SHELXTL'
_computing_structure_refinement 'SHELXL-97 (Sheldrick, 1997)'
_computing_structure_solution 'SHELXS-97 (Sheldrick, 1990)'
_diffrn_ambient_temperature 296(2)
_diffrn_measured_fraction_theta_full 0.965
_diffrn_measured_fraction_theta_max 0.965
_diffrn_measurement_device_type 'CCD area detector'
_diffrn_measurement_method 'phi and omega scans'
_diffrn_radiation_monochromator graphite
_diffrn_radiation_source 'fine-focus sealed tube'
_diffrn_radiation_type MoK\a
_diffrn_radiation_wavelength 0.71073
_diffrn_reflns_av_R_equivalents 0.0228
_diffrn_reflns_av_sigmaI/netI 0.0218
_diffrn_reflns_limit_h_max 8
_diffrn_reflns_limit_h_min -8
_diffrn_reflns_limit_k_max 12
_diffrn_reflns_limit_k_min -12
_diffrn_reflns_limit_l_max 17
_diffrn_reflns_limit_l_min -17
_diffrn_reflns_number 13499
_diffrn_reflns_theta_full 24.49
_diffrn_reflns_theta_max 24.49
_diffrn_reflns_theta_min 1.41
_exptl_absorpt_coefficient_mu 1.043
_exptl_absorpt_correction_type none
_exptl_crystal_colour blue
_exptl_crystal_density_diffrn 1.589
_exptl_crystal_density_method 'not measured'
_exptl_crystal_description needle
_exptl_crystal_F_000 554
_exptl_crystal_size_max 0.36
_exptl_crystal_size_mid 0.25
_exptl_crystal_size_min 0.15
_refine_diff_density_max 0.269
_refine_diff_density_min -0.270
_refine_diff_density_rms 0.056
_refine_ls_extinction_method none
_refine_ls_goodness_of_fit_ref 1.021
_refine_ls_hydrogen_treatment mixed
_refine_ls_matrix_type full
_refine_ls_number_parameters 325
_refine_ls_number_reflns 3602
_refine_ls_number_restraints 2
_refine_ls_restrained_S_all 1.024
_refine_ls_R_factor_all 0.0323
_refine_ls_R_factor_gt 0.0281
_refine_ls_shift/su_max 0.002
_refine_ls_shift/su_mean 0.000
_refine_ls_structure_factor_coef Fsqd
_refine_ls_weighting_details 'calc w=1/[\s^2^(Fo^2^)+(0.0374P)^2^+0.7920P] where P=(Fo^2^+2Fc^2^)/3'
_refine_ls_weighting_scheme calc
_refine_ls_wR_factor_gt 0.0712
_refine_ls_wR_factor_ref 0.0776
_reflns_number_gt 3225
_reflns_number_total 3602
_reflns_threshold_expression >2sigma(I)
_cod_data_source_file c3ra44008g.txt
_cod_data_source_block 25pdc_dap_0m
_cod_depositor_comments
;
The following automatic conversions were performed:

data item '_symmetry_cell_setting' value 'Triclinic' was changed to
'triclinic' in accordance with the
/home/saulius/struct/COD-crude-data/automatic-downloads/DataCite-retrospective/RSC/depositions/lib/dictionaries/cif_core.dic
dictionary named 'cif_core.dic' version 2.4.2 last updated on
2011-04-26.

Automatic conversion script
Id: cif_fix_values 6909 2019-04-08 15:41:33Z antanas 
;
_cod_original_sg_symbol_H-M P-1
_cod_database_code 7239251

loop_
_symmetry_equiv_pos_as_xyz
'x, y, z'
'-x, -y, -z'

loop_
_atom_site_label
_atom_site_type_symbol
_atom_site_fract_x
_atom_site_fract_y
_atom_site_fract_z
_atom_site_U_iso_or_equiv
_atom_site_adp_type
_atom_site_occupancy
_atom_site_symmetry_multiplicity
_atom_site_calc_flag
_atom_site_refinement_flags
C1 C 0.6336(3) -0.1714(2) 0.30609(16) 0.0343(5) Uani 1 1 d .
C2 C 0.6549(3) -0.0744(2) 0.36021(15) 0.0289(5) Uani 1 1 d .
C3 C 0.7690(3) -0.1048(2) 0.43757(16) 0.0344(5) Uani 1 1 d .
H3 H 0.8433 -0.1883 0.4589 0.041 Uiso 1 1 calc R
C4 C 0.7721(3) -0.0089(2) 0.48352(16) 0.0325(5) Uani 1 1 d .
H4 H 0.8469 -0.0282 0.5368 0.039 Uiso 1 1 calc R
C5 C 0.6629(3) 0.1159(2) 0.44964(14) 0.0281(5) Uani 1 1 d .
C6 C 0.5507(3) 0.1388(2) 0.37123(15) 0.0301(5) Uani 1 1 d .
H6 H 0.4759 0.2218 0.3482 0.036 Uiso 1 1 calc R
C7 C 0.6607(3) 0.2275(2) 0.49445(16) 0.0329(5) Uani 1 1 d .
C8 C 0.2483(3) 0.3038(2) 0.09939(16) 0.0350(5) Uani 1 1 d .
C9 C 0.2289(3) 0.2051(2) 0.04556(15) 0.0325(5) Uani 1 1 d .
C10 C 0.1487(4) 0.2391(2) -0.04132(16) 0.0416(6) Uani 1 1 d .
H10 H 0.0964 0.3270 -0.0706 0.050 Uiso 1 1 calc R
C11 C 0.1464(4) 0.1412(3) -0.08505(16) 0.0413(6) Uani 1 1 d .
H11 H 0.0932 0.1629 -0.1443 0.050 Uiso 1 1 calc R
C12 C 0.2234(3) 0.0109(2) -0.04029(15) 0.0330(5) Uani 1 1 d .
C13 C 0.2985(3) -0.0166(2) 0.04863(15) 0.0323(5) Uani 1 1 d .
H13 H 0.3480 -0.1041 0.0802 0.039 Uiso 1 1 calc R
C14 C 0.2273(3) -0.0990(3) -0.08649(16) 0.0372(6) Uani 1 1 d .
C15 C -0.1659(4) 0.3522(3) 0.22166(17) 0.0441(6) Uani 1 1 d .
H15A H -0.0752 0.2714 0.2294 0.053 Uiso 1 1 calc R
H15B H -0.2678 0.3304 0.2608 0.053 Uiso 1 1 calc R
C16 C -0.0780(4) 0.4522(2) 0.25262(17) 0.0400(6) Uani 1 1 d .
H16A H -0.1724 0.5282 0.2533 0.048 Uiso 1 1 calc R
H16B H 0.0129 0.4833 0.2089 0.048 Uiso 1 1 calc R
C17 C 0.0156(4) 0.3922(3) 0.34804(17) 0.0473(7) Uani 1 1 d .
H17A H 0.1040 0.3131 0.3477 0.057 Uiso 1 1 calc R
H17B H -0.0773 0.3652 0.3917 0.057 Uiso 1 1 calc R
C18 C 0.1163(4) 0.4857(3) 0.38146(17) 0.0461(6) Uani 1 1 d .
H18A H 0.0261 0.5585 0.3912 0.055 Uiso 1 1 calc R
H18B H 0.1811 0.4378 0.4401 0.055 Uiso 1 1 calc R
C19 C 0.2536(4) 0.5411(3) 0.31320(18) 0.0466(6) Uani 1 1 d .
H19A H 0.3147 0.4724 0.2867 0.056 Uiso 1 1 calc R
H19B H 0.1880 0.6134 0.2635 0.056 Uiso 1 1 calc R
Cu1 Cu 0.40044(4) 0.05950(3) 0.215540(18) 0.03372(11) Uani 1 1 d .
H10C H 0.337(5) 0.532(4) 0.104(3) 0.115(16) Uiso 1 1 d D
H10D H 0.416(6) 0.659(3) 0.067(2) 0.110(15) Uiso 1 1 d D
N1 N 0.5461(3) 0.04606(17) 0.32757(12) 0.0291(4) Uani 1 1 d .
N2 N 0.3022(3) 0.07847(18) 0.09040(12) 0.0309(4) Uani 1 1 d .
N3 N -0.2360(3) 0.4019(2) 0.12420(14) 0.0419(5) Uani 1 1 d .
H3A H -0.3376 0.4634 0.1193 0.063 Uiso 1 1 calc R
H3B H -0.2627 0.3348 0.1054 0.063 Uiso 1 1 calc R
H3C H -0.1497 0.4374 0.0892 0.063 Uiso 1 1 calc R
N4 N 0.3937(3) 0.5900(2) 0.35754(15) 0.0452(5) Uani 1 1 d .
H4A H 0.3376 0.6510 0.3837 0.068 Uiso 1 1 calc R
H4B H 0.4688 0.6259 0.3153 0.068 Uiso 1 1 calc R
H4C H 0.4594 0.5226 0.4005 0.068 Uiso 1 1 calc R
O1 O 0.5144(2) -0.12713(16) 0.23852(11) 0.0405(4) Uani 1 1 d .
O2 O 0.7226(3) -0.28448(18) 0.33051(14) 0.0545(5) Uani 1 1 d .
O3 O 0.5678(3) 0.33721(17) 0.45350(13) 0.0527(5) Uani 1 1 d .
O4 O 0.7533(3) 0.20231(17) 0.56820(12) 0.0456(4) Uani 1 1 d .
O5 O 0.3281(3) 0.25463(16) 0.17863(11) 0.0416(4) Uani 1 1 d .
O6 O 0.1857(3) 0.42302(17) 0.06336(12) 0.0466(4) Uani 1 1 d .
O7 O 0.3099(3) -0.21267(18) -0.04314(13) 0.0532(5) Uani 1 1 d .
O8 O 0.1540(3) -0.0692(2) -0.16432(13) 0.0604(6) Uani 1 1 d .
O9 O 0.1369(3) 0.02465(19) 0.28884(12) 0.0462(4) Uani 1 1 d D
O10 O 0.4277(3) 0.5806(2) 0.11180(15) 0.0621(6) Uani 1 1 d D
H9C H 0.048(4) 0.015(3) 0.251(2) 0.082(12) Uiso 1 1 d D
H9D H 0.163(4) -0.057(2) 0.3298(18) 0.057(9) Uiso 1 1 d D

loop_
_atom_site_aniso_label
_atom_site_aniso_U_11
_atom_site_aniso_U_22
_atom_site_aniso_U_33
_atom_site_aniso_U_23
_atom_site_aniso_U_13
_atom_site_aniso_U_12
C1 0.0363(13) 0.0331(13) 0.0372(13) -0.0163(10) -0.0020(11) -0.0053(10)
C2 0.0285(12) 0.0285(12) 0.0312(11) -0.0100(9) 0.0009(9) -0.0064(9)
C3 0.0353(13) 0.0276(12) 0.0378(13) -0.0082(10) -0.0041(10) -0.0003(10)
C4 0.0317(13) 0.0340(13) 0.0311(12) -0.0075(10) -0.0043(10) -0.0062(10)
C5 0.0293(12) 0.0304(12) 0.0265(11) -0.0086(9) 0.0004(9) -0.0096(9)
C6 0.0338(13) 0.0254(12) 0.0298(11) -0.0068(9) -0.0011(10) -0.0032(9)
C7 0.0368(13) 0.0312(13) 0.0336(12) -0.0108(10) -0.0019(10) -0.0109(10)
C8 0.0416(14) 0.0335(14) 0.0311(12) -0.0104(10) 0.0025(10) -0.0076(11)
C9 0.0365(13) 0.0328(13) 0.0276(11) -0.0066(10) 0.0004(10) -0.0079(10)
C10 0.0540(16) 0.0336(13) 0.0325(13) -0.0034(10) -0.0091(11) -0.0053(11)
C11 0.0491(16) 0.0476(15) 0.0258(12) -0.0073(11) -0.0103(11) -0.0093(12)
C12 0.0326(13) 0.0399(14) 0.0303(12) -0.0126(10) 0.0008(10) -0.0123(10)
C13 0.0342(13) 0.0329(13) 0.0292(12) -0.0079(10) -0.0057(10) -0.0052(10)
C14 0.0399(14) 0.0465(16) 0.0321(13) -0.0173(11) 0.0016(11) -0.0160(12)
C15 0.0531(17) 0.0395(14) 0.0392(14) -0.0078(11) -0.0057(12) -0.0115(12)
C16 0.0469(15) 0.0356(14) 0.0383(13) -0.0131(11) -0.0035(11) -0.0054(11)
C17 0.0512(17) 0.0544(17) 0.0358(14) -0.0064(12) -0.0071(12) -0.0178(13)
C18 0.0470(16) 0.0583(17) 0.0335(13) -0.0157(12) -0.0043(11) -0.0064(13)
C19 0.0595(18) 0.0424(15) 0.0406(14) -0.0139(12) -0.0040(12) -0.0127(13)
Cu1 0.0446(2) 0.03052(17) 0.02655(16) -0.01079(12) -0.00829(12) -0.00325(12)
N1 0.0331(11) 0.0258(10) 0.0283(10) -0.0083(8) -0.0020(8) -0.0038(8)
N2 0.0352(11) 0.0308(11) 0.0275(9) -0.0090(8) -0.0019(8) -0.0062(8)
N3 0.0511(13) 0.0397(12) 0.0398(11) -0.0166(9) -0.0054(10) -0.0119(10)
N4 0.0539(14) 0.0371(12) 0.0488(13) -0.0182(10) -0.0044(10) -0.0094(10)
O1 0.0486(11) 0.0346(9) 0.0414(9) -0.0186(8) -0.0101(8) -0.0027(8)
O2 0.0629(13) 0.0347(11) 0.0650(12) -0.0240(9) -0.0192(10) 0.0098(9)
O3 0.0697(13) 0.0321(10) 0.0542(11) -0.0170(9) -0.0233(10) 0.0049(9)
O4 0.0609(12) 0.0378(10) 0.0391(10) -0.0146(8) -0.0189(9) -0.0051(8)
O5 0.0622(12) 0.0328(9) 0.0296(9) -0.0114(7) -0.0081(8) -0.0033(8)
O6 0.0637(12) 0.0320(10) 0.0401(10) -0.0078(8) -0.0091(9) -0.0011(8)
O7 0.0732(14) 0.0411(11) 0.0483(11) -0.0193(9) -0.0176(10) -0.0070(10)
O8 0.0818(15) 0.0625(13) 0.0413(11) -0.0231(9) -0.0232(10) -0.0104(11)
O9 0.0442(11) 0.0492(12) 0.0382(10) -0.0009(9) -0.0065(8) -0.0081(9)
O10 0.0678(15) 0.0558(14) 0.0575(13) -0.0093(11) -0.0094(11) -0.0076(11)

loop_
_atom_type_symbol
_atom_type_description
_atom_type_scat_dispersion_real
_atom_type_scat_dispersion_imag
_atom_type_scat_source
C C 0.0033 0.0016 'International Tables Vol C Tables 4.2.6.8 and 6.1.1.4'
Cu Cu 0.3201 1.2651 'International Tables Vol C Tables 4.2.6.8 and 6.1.1.4'
N N 0.0061 0.0033 'International Tables Vol C Tables 4.2.6.8 and 6.1.1.4'
O O 0.0106 0.0060 'International Tables Vol C Tables 4.2.6.8 and 6.1.1.4'
H H 0.0000 0.0000 'International Tables Vol C Tables 4.2.6.8 and 6.1.1.4'

loop_
_geom_angle_atom_site_label_1
_geom_angle_atom_site_label_2
_geom_angle_atom_site_label_3
_geom_angle
O2 C1 O1 125.0(2)
O2 C1 C2 119.8(2)
O1 C1 C2 115.2(2)
N1 C2 C3 121.8(2)
N1 C2 C1 114.06(19)
C3 C2 C1 124.1(2)
C2 C3 C4 119.0(2)
C2 C3 H3 120.5
C4 C3 H3 120.5
C5 C4 C3 119.6(2)
C5 C4 H4 120.2
C3 C4 H4 120.2
C4 C5 C6 118.0(2)
C4 C5 C7 123.1(2)
C6 C5 C7 118.93(19)
N1 C6 C5 122.4(2)
N1 C6 H6 118.8
C5 C6 H6 118.8
O3 C7 O4 125.3(2)
O3 C7 C5 116.7(2)
O4 C7 C5 117.9(2)
O6 C8 O5 125.8(2)
O6 C8 C9 118.5(2)
O5 C8 C9 115.7(2)
N2 C9 C10 121.8(2)
N2 C9 C8 113.86(19)
C10 C9 C8 124.4(2)
C9 C10 C11 119.1(2)
C9 C10 H10 120.4
C11 C10 H10 120.4
C12 C11 C10 119.7(2)
C12 C11 H11 120.1
C10 C11 H11 120.1
C11 C12 C13 117.9(2)
C11 C12 C14 121.4(2)
C13 C12 C14 120.7(2)
N2 C13 C12 122.2(2)
N2 C13 H13 118.9
C12 C13 H13 118.9
O8 C14 O7 125.1(2)
O8 C14 C12 117.7(2)
O7 C14 C12 117.1(2)
N3 C15 C16 112.7(2)
N3 C15 H15A 109.0
C16 C15 H15A 109.0
N3 C15 H15B 109.0
C16 C15 H15B 109.0
H15A C15 H15B 107.8
C15 C16 C17 111.5(2)
C15 C16 H16A 109.3
C17 C16 H16A 109.3
C15 C16 H16B 109.3
C17 C16 H16B 109.3
H16A C16 H16B 108.0
C16 C17 C18 114.3(2)
C16 C17 H17A 108.7
C18 C17 H17A 108.7
C16 C17 H17B 108.7
C18 C17 H17B 108.7
H17A C17 H17B 107.6
C19 C18 C17 112.0(2)
C19 C18 H18A 109.2
C17 C18 H18A 109.2
C19 C18 H18B 109.2
C17 C18 H18B 109.2
H18A C18 H18B 107.9
N4 C19 C18 111.4(2)
N4 C19 H19A 109.3
C18 C19 H19A 109.3
N4 C19 H19B 109.3
C18 C19 H19B 109.3
H19A C19 H19B 108.0
O1 Cu1 N1 83.46(7)
O1 Cu1 O5 168.90(8)
N1 Cu1 O5 96.16(7)
O1 Cu1 N2 94.94(7)
N1 Cu1 N2 168.22(8)
O5 Cu1 N2 83.16(7)
O1 Cu1 O9 96.68(7)
N1 Cu1 O9 95.16(7)
O5 Cu1 O9 94.40(7)
N2 Cu1 O9 96.62(7)
C6 N1 C2 119.19(19)
C6 N1 Cu1 128.62(15)
C2 N1 Cu1 112.18(14)
C13 N2 C9 119.22(19)
C13 N2 Cu1 128.26(15)
C9 N2 Cu1 112.51(15)
C15 N3 H3A 109.5
C15 N3 H3B 109.5
H3A N3 H3B 109.5
C15 N3 H3C 109.5
H3A N3 H3C 109.5
H3B N3 H3C 109.5
C19 N4 H4A 109.5
C19 N4 H4B 109.5
H4A N4 H4B 109.5
C19 N4 H4C 109.5
H4A N4 H4C 109.5
H4B N4 H4C 109.5
C1 O1 Cu1 114.87(14)
C8 O5 Cu1 114.58(15)
Cu1 O9 H9C 113(2)
Cu1 O9 H9D 106.8(19)
H9C O9 H9D 102(3)
H10C O10 H10D 112(4)

loop_
_geom_bond_atom_site_label_1
_geom_bond_atom_site_label_2
_geom_bond_distance
C1 O2 1.222(3)
C1 O1 1.276(3)
C1 C2 1.512(3)
C2 N1 1.349(3)
C2 C3 1.371(3)
C3 C4 1.388(3)
C3 H3 0.9300
C4 C5 1.386(3)
C4 H4 0.9300
C5 C6 1.387(3)
C5 C7 1.520(3)
C6 N1 1.336(3)
C6 H6 0.9300
C7 O3 1.240(3)
C7 O4 1.247(3)
C8 O6 1.239(3)
C8 O5 1.266(3)
C8 C9 1.521(3)
C9 N2 1.345(3)
C9 C10 1.368(3)
C10 C11 1.383(4)
C10 H10 0.9300
C11 C12 1.382(3)
C11 H11 0.9300
C12 C13 1.389(3)
C12 C14 1.516(3)
C13 N2 1.337(3)
C13 H13 0.9300
C14 O8 1.230(3)
C14 O7 1.252(3)
C15 N3 1.481(3)
C15 C16 1.515(3)
C15 H15A 0.9700
C15 H15B 0.9700
C16 C17 1.518(3)
C16 H16A 0.9700
C16 H16B 0.9700
C17 C18 1.529(4)
C17 H17A 0.9700
C17 H17B 0.9700
C18 C19 1.512(4)
C18 H18A 0.9700
C18 H18B 0.9700
C19 N4 1.474(3)
C19 H19A 0.9700
C19 H19B 0.9700
Cu1 O1 1.9509(16)
Cu1 N1 1.9655(18)
Cu1 O5 1.9712(16)
Cu1 N2 1.9717(18)
Cu1 O9 2.2588(19)
N3 H3A 0.8900
N3 H3B 0.8900
N3 H3C 0.8900
N4 H4A 0.8900
N4 H4B 0.8900
N4 H4C 0.8900
O9 H9C 0.904(18)
O9 H9D 0.904(17)
O10 H10C 0.934(19)
O10 H10D 0.911(19)

loop_
_geom_torsion_atom_site_label_1
_geom_torsion_atom_site_label_2
_geom_torsion_atom_site_label_3
_geom_torsion_atom_site_label_4
_geom_torsion
O2 C1 C2 N1 -178.5(2)
O1 C1 C2 N1 -1.1(3)
O2 C1 C2 C3 -0.5(4)
O1 C1 C2 C3 176.9(2)
N1 C2 C3 C4 0.2(3)
C1 C2 C3 C4 -177.7(2)
C2 C3 C4 C5 -1.2(3)
C3 C4 C5 C6 1.4(3)
C3 C4 C5 C7 -178.7(2)
C4 C5 C6 N1 -0.6(3)
C7 C5 C6 N1 179.5(2)
C4 C5 C7 O3 174.7(2)
C6 C5 C7 O3 -5.4(3)
C4 C5 C7 O4 -4.5(3)
C6 C5 C7 O4 175.4(2)
O6 C8 C9 N2 179.6(2)
O5 C8 C9 N2 -0.6(3)
O6 C8 C9 C10 0.9(4)
O5 C8 C9 C10 -179.3(2)
N2 C9 C10 C11 -1.4(4)
C8 C9 C10 C11 177.2(2)
C9 C10 C11 C12 0.5(4)
C10 C11 C12 C13 0.9(4)
C10 C11 C12 C14 -178.7(2)
C11 C12 C13 N2 -1.6(4)
C14 C12 C13 N2 178.0(2)
C11 C12 C14 O8 -2.4(4)
C13 C12 C14 O8 178.0(2)
C11 C12 C14 O7 175.7(2)
C13 C12 C14 O7 -4.0(3)
N3 C15 C16 C17 -172.2(2)
C15 C16 C17 C18 176.9(2)
C16 C17 C18 C19 -53.9(3)
C17 C18 C19 N4 -159.7(2)
C5 C6 N1 C2 -0.4(3)
C5 C6 N1 Cu1 -179.10(16)
C3 C2 N1 C6 0.6(3)
C1 C2 N1 C6 178.65(19)
C3 C2 N1 Cu1 179.53(18)
C1 C2 N1 Cu1 -2.4(2)
O1 Cu1 N1 C6 -177.6(2)
O5 Cu1 N1 C6 13.6(2)
N2 Cu1 N1 C6 99.6(4)
O9 Cu1 N1 C6 -81.43(19)
O1 Cu1 N1 C2 3.61(15)
O5 Cu1 N1 C2 -165.23(15)
N2 Cu1 N1 C2 -79.2(4)
O9 Cu1 N1 C2 99.77(15)
C12 C13 N2 C9 0.7(3)
C12 C13 N2 Cu1 179.58(17)
C10 C9 N2 C13 0.8(3)
C8 C9 N2 C13 -177.9(2)
C10 C9 N2 Cu1 -178.19(19)
C8 C9 N2 Cu1 3.1(2)
O1 Cu1 N2 C13 8.8(2)
N1 Cu1 N2 C13 90.4(4)
O5 Cu1 N2 C13 177.8(2)
O9 Cu1 N2 C13 -88.6(2)
O1 Cu1 N2 C9 -172.35(16)
N1 Cu1 N2 C9 -90.7(4)
O5 Cu1 N2 C9 -3.34(16)
O9 Cu1 N2 C9 90.32(16)
O2 C1 O1 Cu1 -178.6(2)
C2 C1 O1 Cu1 4.2(3)
N1 Cu1 O1 C1 -4.42(17)
O5 Cu1 O1 C1 84.3(4)
N2 Cu1 O1 C1 163.85(17)
O9 Cu1 O1 C1 -98.88(17)
O6 C8 O5 Cu1 177.5(2)
C9 C8 O5 Cu1 -2.2(3)
O1 Cu1 O5 C8 83.8(4)
N1 Cu1 O5 C8 171.26(17)
N2 Cu1 O5 C8 3.10(17)
O9 Cu1 O5 C8 -93.05(17)
